data_7041235
loop_
_publ_author_name
'Bhat, Sajad A.'
'Pandey, Madhusudan K.'
'Mague, Joel T.'
'Balakrishna, Maravanji S.'

_publ_section_title
;
 Coordination of bis(azol-1-yl)methane-based bisphosphines towards Ru(II),
 Rh(I), Pd(II) and Pt(II): synthesis, structural and catalytic studies.
;
_journal_issue 1
_journal_name_full 'Dalton transactions (Cambridge, England : 2003)'
_journal_page_first 227
_journal_page_last 241
_journal_paper_doi 10.1039/c6dt04094b
_journal_volume 46
_journal_year 2016
_chemical_formula_moiety 'C31 H26 N4 P2'
_chemical_formula_sum 'C31 H26 N4 P2'
_chemical_formula_weight 516.50
_chemical_name_systematic 2-(diphenylphosphanyl)-1-{[2-(diphenylphosphanyl)-1H-imidazole]methyl}-1H-imidazole
_space_group_IT_number 19
_symmetry_cell_setting orthorhombic
_symmetry_space_group_name_Hall 'P 2ac 2ab'
_symmetry_space_group_name_H-M 'P 21 21 21'
_atom_sites_solution_hydrogens geom
_atom_sites_solution_primary direct
_atom_sites_solution_secondary difmap
_audit_creation_method SHELXL-97
_audit_update_record
;
2015-06-23 deposited with the CCDC.
2016-11-23 downloaded from the CCDC.
;
_cell_angle_alpha 90.00
_cell_angle_beta 90.00
_cell_angle_gamma 90.00
_cell_formula_units_Z 4
_cell_length_a 8.9713(7)
_cell_length_b 10.3845(8)
_cell_length_c 27.663(2)
_cell_measurement_reflns_used 1482
_cell_measurement_temperature 100(2)
_cell_measurement_theta_max 27.80
_cell_measurement_theta_min 2.95
_cell_volume 2577.2(3)
_computing_cell_refinement 'Bruker SAINT (Bruker-AXS, 2009)'
_computing_data_collection 'Bruker APEX2 (Bruker-AXS, 2010)'
_computing_data_reduction 'Bruker SAINT (Bruker-AXS, 2009)'
_computing_molecular_graphics 'Bruker SHELXTL (Bruker-AXS, 2008)'
_computing_publication_material 'Bruker SHELXTL (Bruker-AXS, 2008)'
_computing_structure_refinement 'SHELXL (Sheldrick, 2008)'
_computing_structure_solution 'SHELXS (Sheldrick, 2008)'
_diffrn_ambient_temperature 100(2)
_diffrn_measured_fraction_theta_full 0.999
_diffrn_measured_fraction_theta_max 0.999
_diffrn_measurement_device_type 'Bruker Smart APEX CCD'
_diffrn_measurement_method '\f and \w scans'
_diffrn_radiation_monochromator graphite
_diffrn_radiation_source 'fine-focus sealed tube'
_diffrn_radiation_type MoK\a
_diffrn_radiation_wavelength 0.71073
_diffrn_reflns_av_R_equivalents 0.0587
_diffrn_reflns_av_sigmaI/netI 0.0286
_diffrn_reflns_limit_h_max 11
_diffrn_reflns_limit_h_min -11
_diffrn_reflns_limit_k_max 13
_diffrn_reflns_limit_k_min -13
_diffrn_reflns_limit_l_max 36
_diffrn_reflns_limit_l_min -36
_diffrn_reflns_number 83301
_diffrn_reflns_theta_full 28.22
_diffrn_reflns_theta_max 28.22
_diffrn_reflns_theta_min 2.09
_exptl_absorpt_coefficient_mu 0.197
_exptl_absorpt_correction_T_max 0.9767
_exptl_absorpt_correction_T_min 0.7060
_exptl_absorpt_correction_type multi-scan
_exptl_absorpt_process_details 'TWINABS (Sheldrick, 2009)'
_exptl_crystal_colour colourless
_exptl_crystal_density_diffrn 1.331
_exptl_crystal_density_method 'not measured'
_exptl_crystal_description Block
_exptl_crystal_F_000 1080
_exptl_crystal_size_max 0.19
_exptl_crystal_size_mid 0.12
_exptl_crystal_size_min 0.12
_refine_diff_density_max 0.393
_refine_diff_density_min -0.266
_refine_diff_density_rms 0.047
_refine_ls_abs_structure_details 'Flack, 1983'
_refine_ls_abs_structure_Flack 0.02(6)
_refine_ls_extinction_method none
_refine_ls_goodness_of_fit_ref 1.048
_refine_ls_hydrogen_treatment constr
_refine_ls_matrix_type full
_refine_ls_number_parameters 334
_refine_ls_number_reflns 6350
_refine_ls_number_restraints 0
_refine_ls_restrained_S_all 1.048
_refine_ls_R_factor_all 0.0353
_refine_ls_R_factor_gt 0.0332
_refine_ls_shift/su_max 0.000
_refine_ls_shift/su_mean 0.000
_refine_ls_structure_factor_coef Fsqd
_refine_ls_weighting_details 'calc w=1/[\s^2^(Fo^2^)+(0.0420P)^2^+0.8639P] where P=(Fo^2^+2Fc^2^)/3'
_refine_ls_weighting_scheme calc
_refine_ls_wR_factor_gt 0.0828
_refine_ls_wR_factor_ref 0.0847
_reflns_number_gt 6085
_reflns_number_total 6350
_reflns_threshold_expression >2\s(I)
_cod_data_source_file c6dt04094b2.cif
_cod_data_source_block msb577_0m
_cod_depositor_comments
;
The following automatic conversions were performed:

'_symmetry_cell_setting' value 'Orthorhombic' changed to
'orthorhombic' according to
/usr/data/users/saulius/crontab/automatic-downloads/rss-feeds/RSC/lib/dictionaries/cif_core.dic
dictionary named 'cif_core.dic' version 2.4.2 from 2011-04-26.

Automatic conversion script
Id: cif_fix_values 4268 2015-11-12 08:31:59Z antanas 

 Adding full bibliography for 7041235--7041247.cif.
;
_cod_original_sg_symbol_H-M P2(1)2(1)2(1)
_cod_database_code 7041235

loop_
_symmetry_equiv_pos_as_xyz
'x, y, z'
'-x+1/2, -y, z+1/2'
'-x, y+1/2, -z+1/2'
'x+1/2, -y+1/2, -z'

loop_
_atom_site_label
_atom_site_type_symbol
_atom_site_fract_x
_atom_site_fract_y
_atom_site_fract_z
_atom_site_U_iso_or_equiv
_atom_site_adp_type
_atom_site_occupancy
_atom_site_symmetry_multiplicity
_atom_site_calc_flag
_atom_site_refinement_flags
P1 P 1.00870(5) 0.35774(4) 0.121117(14) 0.01869(9) Uani 1 1 d .
P2 P 1.03282(4) 0.86343(4) 0.065535(14) 0.01512(8) Uani 1 1 d .
N1 N 1.10284(18) 0.52711(15) 0.19526(5) 0.0237(3) Uani 1 1 d .
N2 N 1.16799(14) 0.59065(13) 0.12128(5) 0.0153(3) Uani 1 1 d .
N3 N 1.07462(14) 0.60751(12) 0.03828(5) 0.0147(3) Uani 1 1 d .
N4 N 0.90050(16) 0.70365(13) -0.00606(5) 0.0180(3) Uani 1 1 d .
C1 C 1.10254(19) 0.22967(16) 0.15471(6) 0.0188(3) Uani 1 1 d .
C2 C 1.19298(17) 0.14541(17) 0.12865(6) 0.0207(3) Uani 1 1 d .
H2 H 1.1984 0.1526 0.0945 0.025 Uiso 1 1 calc R
C3 C 1.2755(2) 0.05084(18) 0.15226(7) 0.0245(4) Uani 1 1 d .
H3 H 1.3393 -0.0045 0.1344 0.029 Uiso 1 1 calc R
C4 C 1.2642(2) 0.03797(17) 0.20180(7) 0.0250(4) Uani 1 1 d .
H4 H 1.3200 -0.0267 0.2180 0.030 Uiso 1 1 calc R
C5 C 1.1718(2) 0.11889(18) 0.22809(6) 0.0255(4) Uani 1 1 d .
H5 H 1.1631 0.1084 0.2621 0.031 Uiso 1 1 calc R
C6 C 1.0921(2) 0.21523(17) 0.20476(6) 0.0220(3) Uani 1 1 d .
H6 H 1.0303 0.2715 0.2229 0.026 Uiso 1 1 calc R
C7 C 0.82512(18) 0.36415(18) 0.15018(6) 0.0195(3) Uani 1 1 d .
C8 C 0.7504(2) 0.24940(18) 0.16075(7) 0.0241(4) Uani 1 1 d .
H8 H 0.7997 0.1694 0.1560 0.029 Uiso 1 1 calc R
C9 C 0.6045(2) 0.2507(2) 0.17810(7) 0.0295(4) Uani 1 1 d .
H9 H 0.5553 0.1720 0.1852 0.035 Uiso 1 1 calc R
C10 C 0.5310(2) 0.3671(2) 0.18499(6) 0.0320(4) Uani 1 1 d .
H10 H 0.4315 0.3683 0.1968 0.038 Uiso 1 1 calc R
C11 C 0.6042(2) 0.4817(2) 0.17450(7) 0.0290(4) Uani 1 1 d .
H11 H 0.5547 0.5615 0.1794 0.035 Uiso 1 1 calc R
C12 C 0.7496(2) 0.48030(18) 0.15689(6) 0.0232(4) Uani 1 1 d .
H12 H 0.7978 0.5592 0.1494 0.028 Uiso 1 1 calc R
C13 C 1.09650(18) 0.49805(16) 0.14854(6) 0.0178(3) Uani 1 1 d .
C14 C 1.18087(18) 0.64071(18) 0.19805(6) 0.0218(3) Uani 1 1 d .
H14 H 1.2030 0.6850 0.2272 0.026 Uiso 1 1 calc R
C15 C 1.22197(18) 0.68102(16) 0.15318(6) 0.0192(3) Uani 1 1 d .
H15 H 1.2769 0.7564 0.1454 0.023 Uiso 1 1 calc R
C16 C 1.20274(16) 0.58786(15) 0.06969(5) 0.0152(3) Uani 1 1 d .
H16A H 1.2776 0.6555 0.0627 0.018 Uiso 1 1 calc R
H16B H 1.2485 0.5037 0.0618 0.018 Uiso 1 1 calc R
C17 C 1.02028(17) 0.51617(15) 0.00710(5) 0.0170(3) Uani 1 1 d .
H17 H 1.0507 0.4288 0.0047 0.020 Uiso 1 1 calc R
C18 C 0.91377(18) 0.57642(16) -0.01980(6) 0.0183(3) Uani 1 1 d .
H18 H 0.8567 0.5364 -0.0445 0.022 Uiso 1 1 calc R
C19 C 0.99907(17) 0.72038(14) 0.02909(5) 0.0152(3) Uani 1 1 d .
C20 C 0.87249(17) 0.85740(16) 0.10658(5) 0.0166(3) Uani 1 1 d .
C21 C 0.73048(19) 0.81939(17) 0.09165(6) 0.0210(3) Uani 1 1 d .
H21 H 0.7136 0.7969 0.0588 0.025 Uiso 1 1 calc R
C22 C 0.6140(2) 0.81434(18) 0.12454(7) 0.0263(4) Uani 1 1 d .
H22 H 0.5180 0.7870 0.1143 0.032 Uiso 1 1 calc R
C23 C 0.6377(2) 0.84939(19) 0.17252(6) 0.0278(4) Uani 1 1 d .
H23 H 0.5576 0.8461 0.1950 0.033 Uiso 1 1 calc R
C24 C 0.7774(2) 0.88899(17) 0.18761(6) 0.0244(4) Uani 1 1 d .
H24 H 0.7930 0.9136 0.2203 0.029 Uiso 1 1 calc R
C25 C 0.89531(19) 0.89276(15) 0.15480(6) 0.0200(3) Uani 1 1 d .
H25 H 0.9914 0.9194 0.1652 0.024 Uiso 1 1 calc R
C26 C 0.98182(17) 0.99070(14) 0.02280(5) 0.0154(3) Uani 1 1 d .
C27 C 0.88235(18) 1.08871(15) 0.03493(6) 0.0185(3) Uani 1 1 d .
H27 H 0.8279 1.0837 0.0643 0.022 Uiso 1 1 calc R
C28 C 0.86211(19) 1.19385(16) 0.00440(6) 0.0218(3) Uani 1 1 d .
H28 H 0.7942 1.2601 0.0130 0.026 Uiso 1 1 calc R
C29 C 0.94133(18) 1.20190(16) -0.03873(6) 0.0208(3) Uani 1 1 d .
H29 H 0.9277 1.2737 -0.0596 0.025 Uiso 1 1 calc R
C30 C 1.04041(18) 1.10480(15) -0.05124(6) 0.0195(3) Uani 1 1 d .
H30 H 1.0944 1.1101 -0.0807 0.023 Uiso 1 1 calc R
C31 C 1.06095(17) 0.99967(16) -0.02074(6) 0.0175(3) Uani 1 1 d .
H31 H 1.1290 0.9336 -0.0295 0.021 Uiso 1 1 calc R

loop_
_atom_site_aniso_label
_atom_site_aniso_U_11
_atom_site_aniso_U_22
_atom_site_aniso_U_33
_atom_site_aniso_U_23
_atom_site_aniso_U_13
_atom_site_aniso_U_12
P1 0.02390(19) 0.01657(17) 0.01560(18) 0.00147(15) -0.00111(15) -0.00374(16)
P2 0.01606(17) 0.01447(16) 0.01483(17) -0.00062(15) -0.00015(13) 0.00024(15)
N1 0.0288(8) 0.0257(7) 0.0165(7) -0.0004(6) -0.0008(6) -0.0047(6)
N2 0.0150(6) 0.0161(6) 0.0148(6) 0.0013(5) -0.0012(5) -0.0002(5)
N3 0.0159(6) 0.0149(6) 0.0134(6) 0.0009(5) 0.0010(5) 0.0013(5)
N4 0.0179(6) 0.0179(6) 0.0181(6) -0.0006(5) -0.0020(5) 0.0011(5)
C1 0.0196(8) 0.0177(7) 0.0191(8) 0.0028(6) -0.0011(6) -0.0047(6)
C2 0.0213(7) 0.0222(8) 0.0185(8) 0.0006(7) 0.0019(6) -0.0042(7)
C3 0.0213(8) 0.0241(8) 0.0281(9) -0.0033(7) 0.0004(7) -0.0007(7)
C4 0.0229(8) 0.0229(8) 0.0291(9) 0.0039(7) -0.0049(7) -0.0008(7)
C5 0.0266(8) 0.0296(10) 0.0203(8) 0.0053(7) -0.0006(6) -0.0007(7)
C6 0.0233(8) 0.0240(8) 0.0186(8) 0.0031(6) 0.0023(6) 0.0033(7)
C7 0.0206(7) 0.0219(8) 0.0160(7) 0.0004(7) -0.0043(5) -0.0024(7)
C8 0.0252(8) 0.0227(8) 0.0244(9) 0.0038(7) -0.0038(7) -0.0036(7)
C9 0.0253(9) 0.0340(10) 0.0291(10) 0.0054(8) -0.0035(7) -0.0091(8)
C10 0.0231(8) 0.0505(11) 0.0225(8) -0.0001(8) -0.0011(7) -0.0018(9)
C11 0.0264(9) 0.0358(10) 0.0247(9) -0.0053(8) -0.0048(7) 0.0027(8)
C12 0.0244(8) 0.0240(9) 0.0212(9) -0.0012(7) -0.0068(6) -0.0018(7)
C13 0.0198(7) 0.0179(7) 0.0157(7) 0.0017(6) 0.0008(6) -0.0020(6)
C14 0.0241(7) 0.0232(8) 0.0182(7) -0.0036(7) -0.0031(6) -0.0027(7)
C15 0.0178(7) 0.0175(7) 0.0224(8) -0.0008(6) -0.0018(6) -0.0014(6)
C16 0.0134(6) 0.0177(7) 0.0145(7) 0.0005(6) 0.0016(5) 0.0017(5)
C17 0.0179(7) 0.0152(7) 0.0178(7) -0.0019(6) 0.0028(6) -0.0002(6)
C18 0.0206(7) 0.0186(7) 0.0158(7) -0.0022(6) -0.0007(6) -0.0023(6)
C19 0.0161(7) 0.0156(6) 0.0137(7) -0.0001(5) 0.0021(6) 0.0015(6)
C20 0.0179(7) 0.0154(7) 0.0166(7) 0.0016(6) 0.0011(5) 0.0029(6)
C21 0.0191(7) 0.0252(8) 0.0188(8) 0.0004(7) -0.0005(6) -0.0002(6)
C22 0.0185(7) 0.0340(9) 0.0264(9) 0.0044(8) 0.0010(7) 0.0001(7)
C23 0.0264(8) 0.0319(10) 0.0251(9) 0.0049(8) 0.0099(7) 0.0040(8)
C24 0.0333(9) 0.0244(9) 0.0156(8) 0.0007(6) 0.0041(7) 0.0058(7)
C25 0.0225(7) 0.0195(8) 0.0181(8) 0.0012(6) -0.0010(6) 0.0014(6)
C26 0.0164(7) 0.0126(6) 0.0174(7) -0.0002(5) -0.0010(6) -0.0012(6)
C27 0.0201(7) 0.0169(7) 0.0185(8) -0.0011(6) 0.0020(6) 0.0013(6)
C28 0.0200(8) 0.0174(7) 0.0280(9) -0.0014(7) -0.0008(7) 0.0013(6)
C29 0.0214(8) 0.0177(7) 0.0233(8) 0.0034(6) -0.0043(6) -0.0010(6)
C30 0.0198(7) 0.0230(8) 0.0158(7) 0.0022(6) -0.0012(6) -0.0034(6)
C31 0.0163(7) 0.0186(7) 0.0178(7) -0.0012(6) 0.0001(6) 0.0014(6)

loop_
_atom_type_symbol
_atom_type_description
_atom_type_scat_dispersion_real
_atom_type_scat_dispersion_imag
_atom_type_scat_source
C C 0.0033 0.0016 'International Tables Vol C Tables 4.2.6.8 and 6.1.1.4'
H H 0.0000 0.0000 'International Tables Vol C Tables 4.2.6.8 and 6.1.1.4'
N N 0.0061 0.0033 'International Tables Vol C Tables 4.2.6.8 and 6.1.1.4'
P P 0.1023 0.0942 'International Tables Vol C Tables 4.2.6.8 and 6.1.1.4'

loop_
_geom_angle_atom_site_label_1
_geom_angle_atom_site_label_2
_geom_angle_atom_site_label_3
_geom_angle
C13 P1 C1 99.85(7)
C13 P1 C7 100.18(8)
C1 P1 C7 102.55(8)
C19 P2 C26 100.94(7)
C19 P2 C20 100.64(7)
C26 P2 C20 103.20(7)
C13 N1 C14 105.75(14)
C15 N2 C13 106.75(13)
C15 N2 C16 124.39(13)
C13 N2 C16 128.26(14)
C17 N3 C19 107.31(12)
C17 N3 C16 124.00(13)
C19 N3 C16 128.17(13)
C19 N4 C18 105.66(13)
C2 C1 C6 118.98(16)
C2 C1 P1 117.50(12)
C6 C1 P1 123.48(14)
C3 C2 C1 120.62(15)
C3 C2 H2 119.7
C1 C2 H2 119.7
C4 C3 C2 119.65(17)
C4 C3 H3 120.2
C2 C3 H3 120.2
C3 C4 C5 120.41(17)
C3 C4 H4 119.8
C5 C4 H4 119.8
C4 C5 C6 120.05(16)
C4 C5 H5 120.0
C6 C5 H5 120.0
C5 C6 C1 120.25(17)
C5 C6 H6 119.9
C1 C6 H6 119.9
C12 C7 C8 118.41(15)
C12 C7 P1 121.72(14)
C8 C7 P1 119.42(14)
C9 C8 C7 120.90(18)
C9 C8 H8 119.6
C7 C8 H8 119.6
C10 C9 C8 120.10(18)
C10 C9 H9 119.9
C8 C9 H9 119.9
C11 C10 C9 119.44(17)
C11 C10 H10 120.3
C9 C10 H10 120.3
C10 C11 C12 120.45(19)
C10 C11 H11 119.8
C12 C11 H11 119.8
C11 C12 C7 120.69(18)
C11 C12 H12 119.7
C7 C12 H12 119.7
N1 C13 N2 110.70(14)
N1 C13 P1 127.25(13)
N2 C13 P1 122.04(12)
C15 C14 N1 110.55(15)
C15 C14 H14 124.7
N1 C14 H14 124.7
C14 C15 N2 106.25(15)
C14 C15 H15 126.9
N2 C15 H15 126.9
N3 C16 N2 114.33(12)
N3 C16 H16A 108.7
N2 C16 H16A 108.7
N3 C16 H16B 108.7
N2 C16 H16B 108.7
H16A C16 H16B 107.6
C18 C17 N3 105.96(13)
C18 C17 H17 127.0
N3 C17 H17 127.0
C17 C18 N4 110.47(14)
C17 C18 H18 124.8
N4 C18 H18 124.8
N4 C19 N3 110.60(13)
N4 C19 P2 128.61(12)
N3 C19 P2 120.68(11)
C21 C20 C25 119.32(15)
C21 C20 P2 122.85(12)
C25 C20 P2 117.83(12)
C22 C21 C20 120.30(16)
C22 C21 H21 119.9
C20 C21 H21 119.9
C21 C22 C23 120.03(17)
C21 C22 H22 120.0
C23 C22 H22 120.0
C24 C23 C22 120.22(16)
C24 C23 H23 119.9
C22 C23 H23 119.9
C23 C24 C25 119.96(16)
C23 C24 H24 120.0
C25 C24 H24 120.0
C24 C25 C20 120.16(16)
C24 C25 H25 119.9
C20 C25 H25 119.9
C27 C26 C31 118.86(14)
C27 C26 P2 122.09(12)
C31 C26 P2 118.44(12)
C28 C27 C26 120.65(15)
C28 C27 H27 119.7
C26 C27 H27 119.7
C29 C28 C27 120.04(15)
C29 C28 H28 120.0
C27 C28 H28 120.0
C30 C29 C28 119.83(15)
C30 C29 H29 120.1
C28 C29 H29 120.1
C29 C30 C31 120.22(15)
C29 C30 H30 119.9
C31 C30 H30 119.9
C30 C31 C26 120.40(15)
C30 C31 H31 119.8
C26 C31 H31 119.8

loop_
_geom_bond_atom_site_label_1
_geom_bond_atom_site_label_2
_geom_bond_distance
P1 C13 1.8219(17)
P1 C1 1.8279(17)
P1 C7 1.8339(17)
P2 C19 1.8206(15)
P2 C26 1.8314(15)
P2 C20 1.8335(15)
N1 C13 1.328(2)
N1 C14 1.374(2)
N2 C15 1.376(2)
N2 C13 1.380(2)
N2 C16 1.461(2)
N3 C17 1.3716(19)
N3 C19 1.3776(19)
N3 C16 1.4553(19)
N4 C19 1.326(2)
N4 C18 1.380(2)
C1 C2 1.394(2)
C1 C6 1.396(2)
C2 C3 1.393(2)
C2 H2 0.9500
C3 C4 1.381(3)
C3 H3 0.9500
C4 C5 1.386(3)
C4 H4 0.9500
C5 C6 1.389(2)
C5 H5 0.9500
C6 H6 0.9500
C7 C12 1.396(3)
C7 C8 1.398(2)
C8 C9 1.394(3)
C8 H8 0.9500
C9 C10 1.390(3)
C9 H9 0.9500
C10 C11 1.390(3)
C10 H10 0.9500
C11 C12 1.393(3)
C11 H11 0.9500
C12 H12 0.9500
C14 C15 1.361(2)
C14 H14 0.9500
C15 H15 0.9500
C16 H16A 0.9900
C16 H16B 0.9900
C17 C18 1.363(2)
C17 H17 0.9500
C18 H18 0.9500
C20 C21 1.396(2)
C20 C25 1.399(2)
C21 C22 1.387(2)
C21 H21 0.9500
C22 C23 1.393(3)
C22 H22 0.9500
C23 C24 1.384(3)
C23 H23 0.9500
C24 C25 1.394(2)
C24 H24 0.9500
C25 H25 0.9500
C26 C27 1.395(2)
C26 C31 1.401(2)
C27 C28 1.392(2)
C27 H27 0.9500
C28 C29 1.391(2)
C28 H28 0.9500
C29 C30 1.388(2)
C29 H29 0.9500
C30 C31 1.392(2)
C30 H30 0.9500
C31 H31 0.9500

loop_
_geom_torsion_atom_site_label_1
_geom_torsion_atom_site_label_2
_geom_torsion_atom_site_label_3
_geom_torsion_atom_site_label_4
_geom_torsion
C13 P1 C1 C2 -116.26(14)
C7 P1 C1 C2 140.89(13)
C13 P1 C1 C6 61.47(16)
C7 P1 C1 C6 -41.38(16)
C6 C1 C2 C3 -2.0(2)
P1 C1 C2 C3 175.79(13)
C1 C2 C3 C4 1.9(3)
C2 C3 C4 C5 -0.3(3)
C3 C4 C5 C6 -1.2(3)
C4 C5 C6 C1 1.1(3)
C2 C1 C6 C5 0.5(3)
P1 C1 C6 C5 -177.18(13)
C13 P1 C7 C12 41.26(15)
C1 P1 C7 C12 143.85(14)
C13 P1 C7 C8 -146.51(14)
C1 P1 C7 C8 -43.93(15)
C12 C7 C8 C9 -0.7(3)
P1 C7 C8 C9 -173.20(14)
C7 C8 C9 C10 0.2(3)
C8 C9 C10 C11 -0.1(3)
C9 C10 C11 C12 0.5(3)
C10 C11 C12 C7 -1.0(3)
C8 C7 C12 C11 1.1(2)
P1 C7 C12 C11 173.41(13)
C14 N1 C13 N2 -0.29(19)
C14 N1 C13 P1 179.56(13)
C15 N2 C13 N1 0.42(19)
C16 N2 C13 N1 171.66(15)
C15 N2 C13 P1 -179.44(12)
C16 N2 C13 P1 -8.2(2)
C1 P1 C13 N1 -54.75(17)
C7 P1 C13 N1 50.03(17)
C1 P1 C13 N2 125.08(14)
C7 P1 C13 N2 -130.14(14)
C13 N1 C14 C15 0.1(2)
N1 C14 C15 N2 0.20(19)
C13 N2 C15 C14 -0.36(18)
C16 N2 C15 C14 -172.03(14)
C17 N3 C16 N2 -115.20(16)
C19 N3 C16 N2 74.11(19)
C15 N2 C16 N3 -116.25(16)
C13 N2 C16 N3 73.9(2)
C19 N3 C17 C18 -0.11(17)
C16 N3 C17 C18 -172.45(13)
N3 C17 C18 N4 0.03(18)
C19 N4 C18 C17 0.07(18)
C18 N4 C19 N3 -0.14(18)
C18 N4 C19 P2 -176.37(12)
C17 N3 C19 N4 0.16(17)
C16 N3 C19 N4 172.08(14)
C17 N3 C19 P2 176.74(11)
C16 N3 C19 P2 -11.3(2)
C26 P2 C19 N4 -30.06(15)
C20 P2 C19 N4 75.78(15)
C26 P2 C19 N3 154.04(13)
C20 P2 C19 N3 -100.12(13)
C19 P2 C20 C21 -38.49(16)
C26 P2 C20 C21 65.54(16)
C19 P2 C20 C25 141.53(13)
C26 P2 C20 C25 -114.44(13)
C25 C20 C21 C22 -1.3(3)
P2 C20 C21 C22 178.76(13)
C20 C21 C22 C23 1.1(3)
C21 C22 C23 C24 -0.2(3)
C22 C23 C24 C25 -0.6(3)
C23 C24 C25 C20 0.4(3)
C21 C20 C25 C24 0.5(2)
P2 C20 C25 C24 -179.52(12)
C19 P2 C26 C27 128.82(14)
C20 P2 C26 C27 25.03(15)
C19 P2 C26 C31 -60.29(13)
C20 P2 C26 C31 -164.08(12)
C31 C26 C27 C28 -0.1(2)
P2 C26 C27 C28 170.72(13)
C26 C27 C28 C29 0.1(2)
C27 C28 C29 C30 0.1(2)
C28 C29 C30 C31 -0.2(2)
C29 C30 C31 C26 0.1(2)
C27 C26 C31 C30 0.0(2)
P2 C26 C31 C30 -171.14(12)
